data_4320659
loop_
_publ_author_name
'Paloma Arranz'
'Carla Bazzicalupi'
'Andrea Bencini'
'Antonio Bianchi'
'Samuele Ciattini'
'Patrizia Fornasari'
'Claudia Giorgi'
'Barbara Valtancoli'

_publ_section_title
;
 Cd(II) and Pb(II) Complexation by Dipyridine-Containing Macrocycles with
 Different Molecular Architecture. Effect of Complex Protonation on Metal
 Coordination Environment
;
_journal_name_full 'Inorganic Chemistry'
_journal_page_first 6383
_journal_page_last 6389
_journal_paper_doi 10.1021/ic010597z
_journal_volume 40
_journal_year 2001
_chemical_formula_moiety
;
(Cd 2+), (Br -1)2, (C20 H31 N7 Cd Br2)2, (H2 O)3
;
_chemical_formula_sum 'C40 H68 Br6 Cd3 N14 O3'
_chemical_formula_weight 1609.74
_chemical_name_systematic
;
  ?
;
_space_group_IT_number 15
_symmetry_cell_setting monoclinic
_symmetry_space_group_name_Hall '-C 2yc'
_symmetry_space_group_name_H-M 'C 1 2/c 1'
_atom_sites_solution_hydrogens geom
_atom_sites_solution_primary direct
_atom_sites_solution_secondary difmap
_audit_creation_method SHELXL-97
_cell_angle_alpha 90.00
_cell_angle_beta 117.37(5)
_cell_angle_gamma 90.00
_cell_formula_units_Z 4
_cell_length_a 17.504(9)
_cell_length_b 21.9400(10)
_cell_length_c 15.7260(10)
_cell_measurement_reflns_used 20
_cell_measurement_temperature 298
_cell_measurement_theta_max 10.0
_cell_measurement_theta_min 7.0
_cell_volume 5363(4)
_computing_cell_refinement 'ENRAF NONIUS CAD4'
_computing_data_collection 'ENRAF NONIUS CAD4'
_computing_data_reduction 'ENRAF NONIUS CAD4'
_computing_molecular_graphics 'ORTEP-3 (Ver. 1.01\b) (Farrugia, 1997)'
_computing_publication_material 'PARST97 (Nardelli, 1997)'
_computing_structure_refinement 'SHELXL-97 (Sheldrick, 1997)'
_computing_structure_solution 'SIR97 (Altomare, 1999)'
_diffrn_ambient_temperature 298
_diffrn_measured_fraction_theta_full 0.997
_diffrn_measured_fraction_theta_max 0.997
_diffrn_measurement_device_type 'ENRAF NONIUS CAD4'
_diffrn_measurement_method \q/2\q
_diffrn_radiation_monochromator graphite
_diffrn_radiation_source 'fine-focus sealed tube'
_diffrn_radiation_type MoK\a
_diffrn_radiation_wavelength 0.71069
_diffrn_reflns_av_R_equivalents 0.1245
_diffrn_reflns_av_sigmaI/netI 0.3134
_diffrn_reflns_limit_h_max 16
_diffrn_reflns_limit_h_min -18
_diffrn_reflns_limit_k_max 23
_diffrn_reflns_limit_k_min 0
_diffrn_reflns_limit_l_max 16
_diffrn_reflns_limit_l_min 0
_diffrn_reflns_number 3426
_diffrn_reflns_theta_full 21.99
_diffrn_reflns_theta_max 21.99
_diffrn_reflns_theta_min 2.54
_diffrn_standards_interval_time 60
_diffrn_standards_number 2
_exptl_absorpt_coefficient_mu 5.699
_exptl_absorpt_correction_T_max 0.57
_exptl_absorpt_correction_T_min 0.14
_exptl_absorpt_correction_type empirical
_exptl_crystal_colour colorless
_exptl_crystal_density_diffrn 1.994
_exptl_crystal_density_method 'not measured'
_exptl_crystal_description prismatic
_exptl_crystal_F_000 3136
_exptl_crystal_size_max 0.35
_exptl_crystal_size_mid 0.3
_exptl_crystal_size_min 0.1
_refine_diff_density_max 1.978
_refine_diff_density_min -1.587
_refine_diff_density_rms 0.299
_refine_ls_extinction_method none
_refine_ls_goodness_of_fit_ref 0.987
_refine_ls_hydrogen_treatment noref
_refine_ls_matrix_type full
_refine_ls_number_parameters 181
_refine_ls_number_reflns 3279
_refine_ls_number_restraints 0
_refine_ls_restrained_S_all 0.987
_refine_ls_R_factor_all 0.2832
_refine_ls_R_factor_gt 0.0972
_refine_ls_shift/su_max 0.003
_refine_ls_shift/su_mean 0.000
_refine_ls_structure_factor_coef Fsqd
_refine_ls_weighting_details 'calc w=1/[\s^2^(Fo^2^)+(0.1906P)^2^+0.0000P] where P=(Fo^2^+2Fc^2^)/3'
_refine_ls_weighting_scheme calc
_refine_ls_wR_factor_gt 0.2591
_refine_ls_wR_factor_ref 0.3473
_reflns_number_gt 1349
_reflns_number_total 3279
_reflns_threshold_expression >2sigma(I)
_cod_data_source_file ic010597z_1.cif
_cod_data_source_block '[CdBr2(CdLBr2)2].2H2O'
_cod_original_cell_volume 5363(3)
_cod_database_code 4320659

loop_
_symmetry_equiv_pos_as_xyz
'x, y, z'
'-x, y, -z+1/2'
'x+1/2, y+1/2, z'
'-x+1/2, y+1/2, -z+1/2'
'-x, -y, -z'
'x, -y, z-1/2'
'-x+1/2, -y+1/2, -z'
'x+1/2, -y+1/2, z-1/2'

loop_
_atom_site_label
_atom_site_type_symbol
_atom_site_fract_x
_atom_site_fract_y
_atom_site_fract_z
_atom_site_U_iso_or_equiv
_atom_site_adp_type
_atom_site_occupancy
_atom_site_symmetry_multiplicity
_atom_site_calc_flag
_atom_site_refinement_flags
_atom_site_disorder_assembly
_atom_site_disorder_group
Cd1 Cd 0.25884(14) 0.42016(11) 0.51671(17) 0.0328(7) Uani 1 1 d . . .
Cd2 Cd 0.5000 0.23276(14) 0.2500 0.0326(10) Uani 1 2 d S . .
Br1 Br 0.4174(3) 0.1543(2) 0.1070(4) 0.0883(17) Uani 1 1 d . . .
Br2 Br 0.3492(4) 0.3227(2) 0.6078(4) 0.0983(19) Uani 1 1 d . . .
Br3 Br 0.2682(4) 0.4732(3) 0.3737(4) 0.105(2) Uani 1 1 d . . .
N1 N 0.3739(16) 0.2619(10) 0.2623(18) 0.030(6) Uani 1 1 d . . .
C1 C 0.291(2) 0.2516(16) 0.194(3) 0.054(10) Uiso 1 1 d . . .
H1 H 0.2806 0.2317 0.1371 0.065 Uiso 1 1 calc . . .
C2 C 0.2187(19) 0.2717(14) 0.209(2) 0.034(8) Uiso 1 1 d . . .
H2 H 0.1631 0.2611 0.1641 0.041 Uiso 1 1 calc . . .
C3 C 0.2311(19) 0.3069(14) 0.289(2) 0.033(8) Uiso 1 1 d . . .
C4 C 0.3186(18) 0.3184(12) 0.350(2) 0.026(7) Uiso 1 1 d . . .
H4 H 0.3312 0.3426 0.4036 0.031 Uiso 1 1 calc . . .
C5 C 0.3838(16) 0.2985(12) 0.3395(19) 0.019(6) Uiso 1 1 d . . .
C6 C 0.481(2) 0.3141(14) 0.414(2) 0.036(8) Uiso 1 1 d . . .
N2 N 0.5368(16) 0.3061(10) 0.381(2) 0.038(7) Uani 1 1 d . . .
C7 C 0.6187(18) 0.3207(12) 0.443(2) 0.026(7) Uiso 1 1 d . . .
H7 H 0.6629 0.3118 0.4273 0.031 Uiso 1 1 calc . . .
C8 C 0.6365(17) 0.3483(12) 0.5267(19) 0.022(7) Uiso 1 1 d . . .
H8 H 0.6916 0.3632 0.5646 0.026 Uiso 1 1 calc . . .
C9 C 0.574(2) 0.3549(14) 0.558(2) 0.040(8) Uiso 1 1 d . . .
C10 C 0.4987(17) 0.3361(12) 0.502(2) 0.022(7) Uiso 1 1 d . . .
H10 H 0.4557 0.3374 0.5212 0.027 Uiso 1 1 calc . . .
C11 C 0.5995(19) 0.3811(13) 0.660(2) 0.032(8) Uiso 1 1 d . . .
H11A H 0.6171 0.3477 0.7056 0.038 Uiso 1 1 calc . . .
H11B H 0.6485 0.4080 0.6783 0.038 Uiso 1 1 calc . . .
N3 N 0.5327(13) 0.4134(10) 0.6661(16) 0.025(6) Uiso 1 1 d . . .
C12 C 0.492(2) 0.4602(15) 0.593(2) 0.045(9) Uiso 1 1 d . . .
H12A H 0.4559 0.4401 0.5326 0.054 Uiso 1 1 calc . . .
H12B H 0.5366 0.4818 0.5851 0.054 Uiso 1 1 calc . . .
C13 C 0.436(2) 0.5079(14) 0.612(2) 0.038(8) Uiso 1 1 d . . .
H13A H 0.4736 0.5347 0.6632 0.045 Uiso 1 1 calc . . .
H13B H 0.4057 0.5325 0.5549 0.045 Uiso 1 1 calc . . .
N4 N 0.3728(15) 0.4798(10) 0.6384(17) 0.027(6) Uani 1 1 d . . .
H4A H 0.4025 0.4546 0.6890 0.032 Uiso 1 1 calc . . .
C14 C 0.332(2) 0.5261(15) 0.670(3) 0.049(9) Uiso 1 1 d . . .
H14A H 0.3743 0.5573 0.7048 0.058 Uiso 1 1 calc . . .
H14B H 0.3147 0.5076 0.7147 0.058 Uiso 1 1 calc . . .
C15 C 0.254(2) 0.5561(17) 0.590(3) 0.057(10) Uiso 1 1 d . . .
H15A H 0.2282 0.5845 0.6162 0.068 Uiso 1 1 calc . . .
H15B H 0.2715 0.5786 0.5484 0.068 Uiso 1 1 calc . . .
N5 N 0.1921(18) 0.5101(12) 0.535(2) 0.048(8) Uiso 1 1 d . . .
H5 H 0.1604 0.5257 0.4749 0.058 Uiso 1 1 calc . . .
C16 C 0.133(2) 0.4984(15) 0.574(3) 0.049(9) Uiso 1 1 d . . .
H16A H 0.0930 0.5323 0.5596 0.058 Uiso 1 1 calc . . .
H16B H 0.1643 0.4941 0.6430 0.058 Uiso 1 1 calc . . .
C17 C 0.084(3) 0.4415(18) 0.531(3) 0.067(12) Uiso 1 1 d . . .
H17A H 0.0453 0.4332 0.5584 0.080 Uiso 1 1 calc . . .
H17B H 0.0495 0.4471 0.4628 0.080 Uiso 1 1 calc . . .
N6 N 0.1439(16) 0.3871(12) 0.549(2) 0.048(8) Uani 1 1 d . . .
H6 H 0.1682 0.3797 0.6135 0.057 Uiso 1 1 calc . . .
C18 C 0.107(3) 0.3310(18) 0.503(3) 0.065(12) Uiso 1 1 d . . .
H18A H 0.0530 0.3243 0.5046 0.079 Uiso 1 1 calc . . .
H18B H 0.1456 0.2976 0.5373 0.079 Uiso 1 1 calc . . .
C19 C 0.093(2) 0.3326(13) 0.405(2) 0.035(8) Uiso 1 1 d . . .
H19A H 0.0602 0.2969 0.3721 0.042 Uiso 1 1 calc . . .
H19B H 0.0589 0.3682 0.3741 0.042 Uiso 1 1 calc . . .
N7 N 0.1697(17) 0.3342(11) 0.393(2) 0.046(8) Uani 1 1 d . . .
H7A H 0.1976 0.2993 0.4219 0.055 Uiso 1 1 calc . . .
C20 C 0.159(2) 0.3289(14) 0.300(2) 0.037(8) Uiso 1 1 d . . .
H20A H 0.1437 0.3687 0.2695 0.044 Uiso 1 1 calc . . .
H20B H 0.1109 0.3019 0.2643 0.044 Uiso 1 1 calc . . .
O1 O 0.172(2) 0.4021(15) 0.759(2) 0.100(11) Uiso 1 1 d . . .
O2 O 0.5000 -0.009(3) 0.2500 0.20(3) Uiso 1 2 d S . .

loop_
_atom_site_aniso_label
_atom_site_aniso_U_11
_atom_site_aniso_U_22
_atom_site_aniso_U_33
_atom_site_aniso_U_23
_atom_site_aniso_U_13
_atom_site_aniso_U_12
Cd1 0.0287(13) 0.0357(13) 0.0346(15) 0.0064(13) 0.0152(11) 0.0063(11)
Cd2 0.038(2) 0.0272(19) 0.034(2) 0.000 0.0175(19) 0.000
Br1 0.100(4) 0.068(3) 0.102(4) -0.028(3) 0.051(3) -0.022(3)
Br2 0.089(4) 0.092(4) 0.107(5) -0.008(3) 0.039(4) -0.003(3)
Br3 0.105(4) 0.122(5) 0.090(4) 0.013(4) 0.045(4) 0.005(4)
N1 0.050(18) 0.028(14) 0.031(17) 0.009(12) 0.037(15) 0.002(12)
N2 0.041(17) 0.016(13) 0.06(2) 0.009(14) 0.026(16) 0.011(12)
N4 0.041(16) 0.028(13) 0.026(14) 0.014(12) 0.029(13) 0.021(12)
N6 0.028(16) 0.040(17) 0.07(2) 0.027(17) 0.023(16) 0.024(13)
N7 0.051(19) 0.031(16) 0.07(2) -0.017(15) 0.034(17) -0.002(13)

loop_
_atom_type_symbol
_atom_type_description
_atom_type_scat_dispersion_real
_atom_type_scat_dispersion_imag
_atom_type_scat_source
C C 0.0033 0.0016 'International Tables Vol C Tables 4.2.6.8 and 6.1.1.4'
H H 0.0000 0.0000 'International Tables Vol C Tables 4.2.6.8 and 6.1.1.4'
N N 0.0061 0.0033 'International Tables Vol C Tables 4.2.6.8 and 6.1.1.4'
Br Br -0.2901 2.4595 'International Tables Vol C Tables 4.2.6.8 and 6.1.1.4'
Cd Cd -0.8075 1.2024 'International Tables Vol C Tables 4.2.6.8 and 6.1.1.4'
O O 0.0106 0.0060 'International Tables Vol C Tables 4.2.6.8 and 6.1.1.4'

loop_
_geom_angle_atom_site_label_1
_geom_angle_atom_site_label_2
_geom_angle_atom_site_label_3
_geom_angle
_geom_angle_site_symmetry_1
_geom_angle_site_symmetry_3
_geom_angle_publ_flag
N5 Cd1 N6 73.7(9) . . ?
N5 Cd1 N4 74.2(9) . . ?
N6 Cd1 N4 117.4(9) . . ?
N5 Cd1 Br3 87.8(7) . . ?
N6 Cd1 Br3 135.2(7) . . ?
N4 Cd1 Br3 94.9(5) . . ?
N5 Cd1 N7 121.6(9) . . ?
N6 Cd1 N7 70.9(9) . . ?
N4 Cd1 N7 164.2(8) . . ?
Br3 Cd1 N7 86.2(6) . . ?
N5 Cd1 Br2 144.0(7) . . ?
N6 Cd1 Br2 89.5(6) . . ?
N4 Cd1 Br2 86.5(5) . . ?
Br3 Cd1 Br2 124.6(2) . . ?
N7 Cd1 Br2 80.0(6) . . ?
N1 Cd2 N1 149.0(10) . 2_655 ?
N1 Cd2 N2 69.6(8) . . ?
N1 Cd2 N2 89.9(8) 2_655 . ?
N1 Cd2 N2 89.9(8) . 2_655 ?
N1 Cd2 N2 69.6(8) 2_655 2_655 ?
N2 Cd2 N2 98.3(11) . 2_655 ?
N1 Cd2 Br1 94.5(6) . . ?
N1 Cd2 Br1 105.5(6) 2_655 . ?
N2 Cd2 Br1 164.0(6) . . ?
N2 Cd2 Br1 83.3(6) 2_655 . ?
N1 Cd2 Br1 105.5(6) . 2_655 ?
N1 Cd2 Br1 94.5(6) 2_655 2_655 ?
N2 Cd2 Br1 83.3(6) . 2_655 ?
N2 Cd2 Br1 164.0(6) 2_655 2_655 ?
Br1 Cd2 Br1 99.7(3) . 2_655 ?
C1 N1 C5 116(2) . . ?
C1 N1 Cd2 125(2) . . ?
C5 N1 Cd2 118.3(18) . . ?
N1 C1 C2 120(3) . . ?
C3 C2 C1 122(3) . . ?
C4 C3 C2 112(3) . . ?
C4 C3 C20 127(3) . . ?
C2 C3 C20 121(3) . . ?
C5 C4 C3 127(3) . . ?
C4 C5 N1 123(3) . . ?
C4 C5 C6 122(3) . . ?
N1 C5 C6 115(2) . . ?
N2 C6 C10 126(3) . . ?
N2 C6 C5 115(3) . . ?
C10 C6 C5 119(3) . . ?
C6 N2 C7 115(3) . . ?
C6 N2 Cd2 118(2) . . ?
C7 N2 Cd2 122.6(19) . . ?
N2 C7 C8 120(3) . . ?
C7 C8 C9 122(3) . . ?
C10 C9 C8 117(3) . . ?
C10 C9 C11 123(3) . . ?
C8 C9 C11 120(3) . . ?
C9 C10 C6 120(3) . . ?
N3 C11 C9 114(3) . . ?
C11 N3 C12 115(2) . . ?
N3 C12 C13 116(3) . . ?
N4 C13 C12 113(2) . . ?
C14 N4 C13 111(2) . . ?
C14 N4 Cd1 107.2(19) . . ?
C13 N4 Cd1 116.9(18) . . ?
N4 C14 C15 114(3) . . ?
N5 C15 C14 110(3) . . ?
C15 N5 C16 111(3) . . ?
C15 N5 Cd1 112(2) . . ?
C16 N5 Cd1 113(2) . . ?
N5 C16 C17 109(3) . . ?
N6 C17 C16 112(3) . . ?
C18 N6 C17 118(3) . . ?
C18 N6 Cd1 112(2) . . ?
C17 N6 Cd1 107(2) . . ?
N6 C18 C19 110(3) . . ?
N7 C19 C18 115(3) . . ?
C20 N7 C19 117(3) . . ?
C20 N7 Cd1 125(2) . . ?
C19 N7 Cd1 101.1(18) . . ?
N7 C20 C3 117(3) . . ?

loop_
_geom_bond_atom_site_label_1
_geom_bond_atom_site_label_2
_geom_bond_distance
_geom_bond_site_symmetry_2
_geom_bond_publ_flag
Cd1 N5 2.37(3) . ?
Cd1 N6 2.41(3) . ?
Cd1 N4 2.42(3) . ?
Cd1 Br3 2.602(6) . ?
Cd1 N7 2.64(3) . ?
Cd1 Br2 2.653(6) . ?
Cd2 N1 2.39(2) . ?
Cd2 N1 2.39(2) 2_655 ?
Cd2 N2 2.46(3) . ?
Cd2 N2 2.46(3) 2_655 ?
Cd2 Br1 2.668(5) . ?
Cd2 Br1 2.668(5) 2_655 ?
N1 C1 1.37(4) . ?
N1 C5 1.40(3) . ?
C1 C2 1.45(5) . ?
C2 C3 1.41(4) . ?
C3 C4 1.41(4) . ?
C3 C20 1.43(4) . ?
C4 C5 1.30(4) . ?
C5 C6 1.60(4) . ?
C6 N2 1.31(4) . ?
C6 C10 1.36(4) . ?
N2 C7 1.35(4) . ?
C7 C8 1.35(4) . ?
C8 C9 1.40(4) . ?
C9 C10 1.27(4) . ?
C9 C11 1.56(4) . ?
C11 N3 1.41(3) . ?
N3 C12 1.46(4) . ?
C12 C13 1.55(4) . ?
C13 N4 1.49(4) . ?
N4 C14 1.45(4) . ?
C14 C15 1.52(5) . ?
C15 N5 1.44(4) . ?
N5 C16 1.46(4) . ?
C16 C17 1.49(5) . ?
C17 N6 1.53(4) . ?
N6 C18 1.42(5) . ?
C18 C19 1.45(5) . ?
C19 N7 1.43(4) . ?
N7 C20 1.40(4) . ?
